data_4025895
loop_
_publ_author_name
'Thanh Luu'
'Boris J. Medos'
'Erin R. Graham'
'Danielle M. Vallee'
'Robert McDonald'
'Michael J. Ferguson'
'Rik R. Tykwinski'

_publ_contact_author_address
; Friedrich-Alexander-Universitat Erlangen
  Department Chemie und Pharmazie
  Geschaftsstelle
  Egerlandstr. 3
  91058 Erlangen
  Germany
;
_publ_contact_author_email rik.tykwinski@chemie.uni-erlangen.de
_publ_contact_author_fax +49(9131)8522540
_publ_contact_author_name 'Dr. Rik R. Tykwinski'
_publ_contact_author_phone +49(9131)8526865
_publ_section_title
;
 Reactions of Terminal Polyynes with Benzyl Azide
;
_journal_name_full 'Journal of Organic Chemistry'
_journal_page_first 8498
_journal_page_last 8507
_journal_paper_doi 10.1021/jo101870y
_journal_volume 75
_journal_year 2010
_chemical_formula_moiety 'C21 H13 N3'
_chemical_formula_sum 'C21 H13 N3'
_chemical_formula_weight 307.34
_chemical_name_systematic
;
 ?
;
_space_group_IT_number 29
_symmetry_cell_setting orthorhombic
_symmetry_space_group_name_Hall 'P 2c -2ac'
_symmetry_space_group_name_H-M 'P c a 21'
_atom_sites_solution_hydrogens geom
_atom_sites_solution_primary direct
_atom_sites_solution_secondary difmap
_audit_creation_method SHELXL-97
_cell_angle_alpha 90.00
_cell_angle_beta 90.00
_cell_angle_gamma 90.00
_cell_formula_units_Z 4
_cell_length_a 10.8926(10)
_cell_length_b 20.0670(19)
_cell_length_c 7.3933(7)
_cell_measurement_reflns_used 5290
_cell_measurement_temperature 193(2)
_cell_measurement_theta_max 25.13
_cell_measurement_theta_min 3.05
_cell_volume 1616.0(3)
_computing_cell_refinement 'Bruker SAINT (Bruker, 1997)'
_computing_data_collection 'Bruker SMART (Bruker, 1997)'
_computing_data_reduction 'Bruker SAINT (Bruker, 1997)'
_computing_molecular_graphics 'Bruker SHELXTL (Bruker, 1997)'
_computing_publication_material 'Bruker SHELXTL (Bruker, 1997)'
_computing_structure_refinement 'SHELXL-97 (Sheldrick, 1997)'
_computing_structure_solution 'SHELXS-97 (Sheldrick, 1990)'
_diffrn_ambient_temperature 193(2)
_diffrn_detector_area_resol_mean 8.192
_diffrn_measured_fraction_theta_full 0.999
_diffrn_measured_fraction_theta_max 0.999
_diffrn_measurement_device_type 'Bruker PLATFORM diffractometer/SMART 1000 CCD area detector'
_diffrn_measurement_method '\w scans'
_diffrn_radiation_monochromator graphite
_diffrn_radiation_source 'fine-focus sealed tube'
_diffrn_radiation_type MoK\a
_diffrn_radiation_wavelength 0.71073
_diffrn_reflns_av_R_equivalents 0.0352
_diffrn_reflns_av_sigmaI/netI 0.0190
_diffrn_reflns_limit_h_max 13
_diffrn_reflns_limit_h_min -13
_diffrn_reflns_limit_k_max 25
_diffrn_reflns_limit_k_min -25
_diffrn_reflns_limit_l_max 9
_diffrn_reflns_limit_l_min -9
_diffrn_reflns_number 11984
_diffrn_reflns_theta_full 26.38
_diffrn_reflns_theta_max 26.38
_diffrn_reflns_theta_min 1.01
_diffrn_standards_decay_% 0
_diffrn_standards_interval_time 0
_diffrn_standards_number 0
_exptl_absorpt_coefficient_mu 0.076
_exptl_absorpt_correction_T_max 0.9947
_exptl_absorpt_correction_T_min 0.9592
_exptl_absorpt_correction_type multi-scan
_exptl_absorpt_process_details 'SADABS (Sheldrick, 1996)'
_exptl_crystal_colour yellow
_exptl_crystal_density_diffrn 1.263
_exptl_crystal_density_method 'not measured'
_exptl_crystal_description plate
_exptl_crystal_F_000 640
_exptl_crystal_size_max 0.55
_exptl_crystal_size_mid 0.25
_exptl_crystal_size_min 0.07
_refine_diff_density_max 0.169
_refine_diff_density_min -0.148
_refine_diff_density_rms 0.042
_refine_ls_abs_structure_details 'Flack H D (1983), Acta Cryst. A39, 876-881'
_refine_ls_abs_structure_Flack 0(4)
_refine_ls_extinction_method none
_refine_ls_goodness_of_fit_ref 1.188
_refine_ls_hydrogen_treatment constr
_refine_ls_matrix_type full
_refine_ls_number_parameters 217
_refine_ls_number_reflns 1796
_refine_ls_number_restraints 1
_refine_ls_restrained_S_all 1.188
_refine_ls_R_factor_all 0.0412
_refine_ls_R_factor_gt 0.0332
_refine_ls_shift/su_max 0.000
_refine_ls_shift/su_mean 0.000
_refine_ls_structure_factor_coef Fsqd
_refine_ls_weighting_details 'calc w=1/[\s^2^(Fo^2^)+(0.0663P)^2^+0.0600P] where P=(Fo^2^+2Fc^2^)/3'
_refine_ls_weighting_scheme calc
_refine_ls_wR_factor_gt 0.0902
_refine_ls_wR_factor_ref 0.1070
_reflns_number_gt 1621
_reflns_number_total 1796
_reflns_threshold_expression I>2\s(I)
_cod_data_source_file jo101870y_si_010.cif
_cod_data_source_block 12b
_cod_depositor_comments
;
The following automatic conversions were performed:

'_symmetry_cell_setting' value 'Orthorhombic' changed to
'orthorhombic' according to the built-in table from CIF Core
dictionary named 'cif_core.dic' version 2.4.1 from 2010-06-29.

Automatic conversion script
Id: cif_fix_values 1646 2011-03-28 12:23:43Z adriana 
;
_cod_database_code 4025895

loop_
_symmetry_equiv_pos_as_xyz
'x, y, z'
'-x, -y, z+1/2'
'x+1/2, -y, z'
'-x+1/2, y, z+1/2'

loop_
_atom_site_label
_atom_site_type_symbol
_atom_site_fract_x
_atom_site_fract_y
_atom_site_fract_z
_atom_site_U_iso_or_equiv
_atom_site_adp_type
_atom_site_occupancy
_atom_site_symmetry_multiplicity
_atom_site_calc_flag
_atom_site_refinement_flags
_atom_site_disorder_assembly
_atom_site_disorder_group
N1 N 0.15882(17) -0.03513(9) 0.1178(3) 0.0321(4) Uani 1 1 d . . .
N2 N 0.28110(17) -0.03252(8) 0.1397(3) 0.0366(5) Uani 1 1 d . . .
N3 N 0.30716(16) 0.02570(8) 0.2126(3) 0.0352(5) Uani 1 1 d . . .
C1 C 0.19960(19) 0.05981(10) 0.2363(3) 0.0303(5) Uani 1 1 d . . .
C2 C 0.1051(2) 0.02111(10) 0.1749(4) 0.0333(5) Uani 1 1 d . . .
H2 H 0.0201 0.0317 0.1732 0.040 Uiso 1 1 calc R . .
C3 C 0.1008(2) -0.09417(11) 0.0361(4) 0.0413(6) Uani 1 1 d . . .
H3A H 0.1475 -0.1069 -0.0734 0.050 Uiso 1 1 calc R . .
H3B H 0.0165 -0.0823 -0.0024 0.050 Uiso 1 1 calc R . .
C4 C 0.1952(2) 0.12472(11) 0.3142(4) 0.0342(5) Uani 1 1 d . . .
C5 C 0.1886(2) 0.17923(11) 0.3813(4) 0.0356(5) Uani 1 1 d . . .
C6 C 0.1818(2) 0.24139(11) 0.4565(4) 0.0383(6) Uani 1 1 d . . .
C7 C 0.1739(2) 0.29591(12) 0.5237(4) 0.0388(6) Uani 1 1 d . . .
C8 C 0.1619(2) 0.35864(11) 0.5951(4) 0.0369(5) Uani 1 1 d . . .
C9 C 0.1483(2) 0.41410(11) 0.6521(3) 0.0358(5) Uani 1 1 d . . .
C11 C 0.09443(19) -0.15313(11) 0.1608(3) 0.0321(5) Uani 1 1 d . . .
C12 C 0.0308(2) -0.14997(13) 0.3214(4) 0.0470(7) Uani 1 1 d . . .
H12 H -0.0049 -0.1090 0.3589 0.056 Uiso 1 1 calc R . .
C13 C 0.0184(3) -0.20596(15) 0.4285(5) 0.0575(8) Uani 1 1 d . . .
H13 H -0.0250 -0.2033 0.5397 0.069 Uiso 1 1 calc R . .
C14 C 0.0688(3) -0.26561(14) 0.3744(5) 0.0578(9) Uani 1 1 d . . .
H14 H 0.0593 -0.3043 0.4473 0.069 Uiso 1 1 calc R . .
C15 C 0.1325(3) -0.26895(12) 0.2157(5) 0.0581(8) Uani 1 1 d . . .
H15 H 0.1677 -0.3100 0.1782 0.070 Uiso 1 1 calc R . .
C16 C 0.1459(2) -0.21280(12) 0.1094(4) 0.0452(6) Uani 1 1 d . . .
H16 H 0.1911 -0.2154 -0.0002 0.054 Uiso 1 1 calc R . .
C21 C 0.13049(19) 0.48165(10) 0.7080(3) 0.0301(5) Uani 1 1 d . . .
C22 C 0.2186(2) 0.51430(11) 0.8123(3) 0.0331(5) Uani 1 1 d . . .
H22 H 0.2905 0.4913 0.8495 0.040 Uiso 1 1 calc R . .
C23 C 0.2014(2) 0.58007(12) 0.8616(4) 0.0371(6) Uani 1 1 d . . .
H23 H 0.2614 0.6020 0.9335 0.045 Uiso 1 1 calc R . .
C24 C 0.0976(2) 0.61424(11) 0.8070(4) 0.0399(6) Uani 1 1 d . . .
H24 H 0.0866 0.6595 0.8407 0.048 Uiso 1 1 calc R . .
C25 C 0.0094(2) 0.58225(11) 0.7028(4) 0.0386(6) Uani 1 1 d . . .
H25 H -0.0620 0.6057 0.6653 0.046 Uiso 1 1 calc R . .
C26 C 0.0254(2) 0.51648(11) 0.6537(3) 0.0351(5) Uani 1 1 d . . .
H26 H -0.0352 0.4947 0.5826 0.042 Uiso 1 1 calc R . .

loop_
_atom_site_aniso_label
_atom_site_aniso_U_11
_atom_site_aniso_U_22
_atom_site_aniso_U_33
_atom_site_aniso_U_23
_atom_site_aniso_U_13
_atom_site_aniso_U_12
N1 0.0360(10) 0.0276(9) 0.0327(11) 0.0022(8) -0.0025(9) -0.0050(7)
N2 0.0369(11) 0.0285(9) 0.0446(13) -0.0005(9) -0.0028(9) 0.0016(7)
N3 0.0308(9) 0.0276(9) 0.0472(13) 0.0007(9) -0.0028(9) -0.0013(7)
C1 0.0328(11) 0.0247(10) 0.0333(13) 0.0026(10) 0.0006(10) -0.0009(8)
C2 0.0295(11) 0.0312(10) 0.0391(14) 0.0026(10) 0.0015(10) -0.0001(8)
C3 0.0558(15) 0.0304(12) 0.0377(14) -0.0018(11) -0.0086(12) -0.0113(11)
C4 0.0348(11) 0.0295(11) 0.0383(13) 0.0032(11) 0.0010(10) -0.0008(9)
C5 0.0361(12) 0.0292(11) 0.0416(14) 0.0005(10) 0.0011(10) -0.0009(9)
C6 0.0379(12) 0.0330(12) 0.0442(16) 0.0009(11) -0.0008(11) 0.0007(9)
C7 0.0430(13) 0.0312(12) 0.0423(15) -0.0007(11) -0.0001(11) 0.0003(9)
C8 0.0390(12) 0.0308(12) 0.0409(14) 0.0005(11) -0.0026(11) -0.0004(9)
C9 0.0373(12) 0.0362(12) 0.0339(13) 0.0017(11) -0.0002(11) 0.0001(9)
C11 0.0302(10) 0.0288(11) 0.0374(13) -0.0036(10) -0.0032(10) -0.0034(8)
C12 0.0492(14) 0.0415(14) 0.0504(16) 0.0036(13) 0.0091(13) 0.0148(11)
C13 0.0521(16) 0.0635(18) 0.0568(19) 0.0195(15) 0.0123(15) 0.0037(14)
C14 0.0648(19) 0.0395(14) 0.069(2) 0.0183(15) -0.0210(17) -0.0099(13)
C15 0.081(2) 0.0311(12) 0.062(2) -0.0100(14) -0.0245(18) 0.0135(13)
C16 0.0515(14) 0.0400(13) 0.0440(16) -0.0107(12) -0.0052(12) 0.0100(11)
C21 0.0341(11) 0.0287(10) 0.0274(12) 0.0013(9) 0.0038(10) -0.0014(8)
C22 0.0310(12) 0.0404(11) 0.0279(12) 0.0036(11) 0.0011(10) 0.0008(9)
C23 0.0396(13) 0.0381(12) 0.0336(14) -0.0016(10) 0.0011(10) -0.0099(9)
C24 0.0492(14) 0.0304(11) 0.0402(14) -0.0033(11) 0.0085(12) -0.0019(10)
C25 0.0333(11) 0.0391(13) 0.0435(15) 0.0038(11) 0.0011(11) 0.0058(9)
C26 0.0324(11) 0.0395(12) 0.0333(13) -0.0030(11) -0.0009(10) -0.0029(9)

loop_
_atom_type_symbol
_atom_type_description
_atom_type_scat_dispersion_real
_atom_type_scat_dispersion_imag
_atom_type_scat_source
C C 0.0033 0.0016 'International Tables Vol C Tables 4.2.6.8 and 6.1.1.4'
H H 0.0000 0.0000 'International Tables Vol C Tables 4.2.6.8 and 6.1.1.4'
N N 0.0061 0.0033 'International Tables Vol C Tables 4.2.6.8 and 6.1.1.4'

loop_
_geom_angle_atom_site_label_1
_geom_angle_atom_site_label_2
_geom_angle_atom_site_label_3
_geom_angle
_geom_angle_site_symmetry_1
_geom_angle_site_symmetry_3
_geom_angle_publ_flag
C2 N1 N2 111.23(18) . . ?
C2 N1 C3 128.3(2) . . ?
N2 N1 C3 120.4(2) . . ?
N3 N2 N1 107.32(17) . . ?
N2 N3 C1 108.15(17) . . ?
C2 C1 N3 108.54(19) . . ?
C2 C1 C4 128.9(2) . . ?
N3 C1 C4 122.53(19) . . ?
N1 C2 C1 104.8(2) . . ?
N1 C3 C11 113.7(2) . . ?
C5 C4 C1 178.4(2) . . ?
C4 C5 C6 179.5(3) . . ?
C7 C6 C5 178.9(3) . . ?
C6 C7 C8 177.8(3) . . ?
C9 C8 C7 177.5(3) . . ?
C8 C9 C21 176.2(3) . . ?
C16 C11 C12 118.9(2) . . ?
C16 C11 C3 119.8(2) . . ?
C12 C11 C3 121.1(2) . . ?
C11 C12 C13 120.4(2) . . ?
C14 C13 C12 120.2(3) . . ?
C15 C14 C13 119.7(3) . . ?
C14 C15 C16 120.2(3) . . ?
C11 C16 C15 120.7(3) . . ?
C22 C21 C26 119.1(2) . . ?
C22 C21 C9 120.8(2) . . ?
C26 C21 C9 120.1(2) . . ?
C23 C22 C21 120.1(2) . . ?
C22 C23 C24 120.5(2) . . ?
C23 C24 C25 119.9(2) . . ?
C26 C25 C24 120.0(2) . . ?
C25 C26 C21 120.3(2) . . ?

loop_
_geom_bond_atom_site_label_1
_geom_bond_atom_site_label_2
_geom_bond_distance
_geom_bond_site_symmetry_2
_geom_bond_publ_flag
N1 C2 1.340(3) . ?
N1 N2 1.343(3) . ?
N1 C3 1.472(3) . ?
N2 N3 1.318(2) . ?
N3 C1 1.368(3) . ?
C1 C2 1.367(3) . ?
C1 C4 1.425(3) . ?
C3 C11 1.501(3) . ?
C4 C5 1.203(3) . ?
C5 C6 1.368(3) . ?
C6 C7 1.205(3) . ?
C7 C8 1.371(3) . ?
C8 C9 1.199(3) . ?
C9 C21 1.430(3) . ?
C11 C16 1.376(3) . ?
C11 C12 1.377(4) . ?
C12 C13 1.381(4) . ?
C13 C14 1.376(4) . ?
C14 C15 1.365(5) . ?
C15 C16 1.381(4) . ?
C21 C22 1.394(3) . ?
C21 C26 1.400(3) . ?
C22 C23 1.382(3) . ?
C23 C24 1.383(4) . ?
C24 C25 1.389(3) . ?
C25 C26 1.380(3) . ?

loop_
_geom_torsion_atom_site_label_1
_geom_torsion_atom_site_label_2
_geom_torsion_atom_site_label_3
_geom_torsion_atom_site_label_4
_geom_torsion
_geom_torsion_site_symmetry_1
_geom_torsion_site_symmetry_2
_geom_torsion_site_symmetry_3
_geom_torsion_site_symmetry_4
_geom_torsion_publ_flag
C2 N1 N2 N3 0.3(3) . . . . ?
C3 N1 N2 N3 179.1(2) . . . . ?
N1 N2 N3 C1 0.0(3) . . . . ?
N2 N3 C1 C2 -0.3(3) . . . . ?
N2 N3 C1 C4 179.4(2) . . . . ?
N2 N1 C2 C1 -0.5(3) . . . . ?
C3 N1 C2 C1 -179.2(2) . . . . ?
N3 C1 C2 N1 0.5(3) . . . . ?
C4 C1 C2 N1 -179.2(2) . . . . ?
C2 N1 C3 C11 -106.2(3) . . . . ?
N2 N1 C3 C11 75.2(3) . . . . ?
C2 C1 C4 C5 24(11) . . . . ?
N3 C1 C4 C5 -155(10) . . . . ?
C1 C4 C5 C6 -151(36) . . . . ?
C4 C5 C6 C7 155(36) . . . . ?
C5 C6 C7 C8 -74(19) . . . . ?
C6 C7 C8 C9 -1(12) . . . . ?
C7 C8 C9 C21 -27(9) . . . . ?
N1 C3 C11 C16 -123.5(3) . . . . ?
N1 C3 C11 C12 60.8(3) . . . . ?
C16 C11 C12 C13 -0.3(4) . . . . ?
C3 C11 C12 C13 175.4(3) . . . . ?
C11 C12 C13 C14 -0.6(5) . . . . ?
C12 C13 C14 C15 0.9(5) . . . . ?
C13 C14 C15 C16 -0.3(4) . . . . ?
C12 C11 C16 C15 1.0(4) . . . . ?
C3 C11 C16 C15 -174.8(2) . . . . ?
C14 C15 C16 C11 -0.7(4) . . . . ?
C8 C9 C21 C22 -128(3) . . . . ?
C8 C9 C21 C26 50(4) . . . . ?
C26 C21 C22 C23 0.3(3) . . . . ?
C9 C21 C22 C23 178.4(2) . . . . ?
C21 C22 C23 C24 -0.5(4) . . . . ?
C22 C23 C24 C25 0.4(4) . . . . ?
C23 C24 C25 C26 -0.1(4) . . . . ?
C24 C25 C26 C21 -0.1(4) . . . . ?
C22 C21 C26 C25 0.0(3) . . . . ?
C9 C21 C26 C25 -178.1(2) . . . . ?

loop_
_cod_related_entry_id
_cod_related_entry_database
_cod_related_entry_code
1 ChemSpider 30659328
